data_1503087
loop_
_publ_author_name
'Ogoshi, Sensuke'
'Nishimura, Akira'
'Ohashi, Masato'

_publ_section_title
;
 Nickel-catalyzed [2 + 2 + 2] cycloaddition of two enones and an alkyne.
;
_journal_issue 15
_journal_name_full 'Organic letters'
_journal_page_first 3450
_journal_page_last 3452
_journal_paper_doi 10.1021/ol101264r
_journal_volume 12
_journal_year 2010
_chemical_formula_moiety 'C24 H26 O2'
_chemical_formula_sum 'C24 H26 O2'
_chemical_formula_weight 346.45
_chemical_name_systematic
; 
 ? 
;
_space_group_IT_number 14
_symmetry_cell_setting monoclinic
_symmetry_Int_Tables_number 14
_symmetry_space_group_name_Hall '-P 2yab'
_symmetry_space_group_name_H-M 'P 1 21/a 1'
_atom_sites_solution_hydrogens geom
_atom_sites_solution_primary direct
_atom_sites_solution_secondary difmap
_audit_creation_method SHELXL-97
_cell_angle_alpha 90.00
_cell_angle_beta 95.070(2)
_cell_angle_gamma 90.00
_cell_formula_units_Z 4
_cell_length_a 10.2808(3)
_cell_length_b 15.2707(5)
_cell_length_c 12.1045(4)
_cell_measurement_reflns_used 11796
_cell_measurement_temperature 123(2)
_cell_measurement_theta_max 71.72
_cell_measurement_theta_min 3.67
_cell_volume 1892.91(10)
_computing_cell_refinement 'Rigaku/RAPID Diffractometer Control'
_computing_data_collection 'Rigaku/RAPID Diffractometer Control'
_computing_data_reduction 'teXsan: PROCESS (MSC)'
_computing_molecular_graphics 'Ortep-3 (Louis J. Farrugia, 1999)'
_computing_publication_material 'SHELXL-97 and modified'
_computing_structure_refinement 'SHELXL-97 (Sheldrick, 1999)'
_computing_structure_solution 'PATTY (Bueskens, et al., 1994)'
_diffrn_ambient_temperature 123(2)
_diffrn_detector_area_resol_mean 10.00
_diffrn_measured_fraction_theta_full 0.950
_diffrn_measured_fraction_theta_max 0.950
_diffrn_measurement_device_type 'Rigaku R-AXIS RAPID'
_diffrn_measurement_method \w
_diffrn_radiation_detector 'imaging plate'
_diffrn_radiation_monochromator graphite
_diffrn_radiation_source 'fine-focus sealed tube'
_diffrn_radiation_type CuK\a
_diffrn_radiation_wavelength 1.54186
_diffrn_reflns_av_R_equivalents 0.0539
_diffrn_reflns_av_sigmaI/netI 0.0577
_diffrn_reflns_limit_h_max 12
_diffrn_reflns_limit_h_min -11
_diffrn_reflns_limit_k_max 18
_diffrn_reflns_limit_k_min -18
_diffrn_reflns_limit_l_max 14
_diffrn_reflns_limit_l_min -12
_diffrn_reflns_number 16101
_diffrn_reflns_theta_full 68.24
_diffrn_reflns_theta_max 68.24
_diffrn_reflns_theta_min 3.67
_exptl_absorpt_coefficient_mu 0.588
_exptl_absorpt_correction_T_max 0.8915
_exptl_absorpt_correction_T_min 0.7655
_exptl_absorpt_correction_type multi-scan
_exptl_absorpt_process_details
;
Higashi, T. (1999). Abscor - Empirical Absorption Correction based on
Fourier Series Approximation. Rigaku Corporation, Tokyo, Japan.
;
_exptl_crystal_colour colorless
_exptl_crystal_density_diffrn 1.216
_exptl_crystal_density_method 'not measured'
_exptl_crystal_description block
_exptl_crystal_F_000 744
_exptl_crystal_size_max 0.48
_exptl_crystal_size_mid 0.24
_exptl_crystal_size_min 0.20
_refine_diff_density_max 0.201
_refine_diff_density_min -0.269
_refine_diff_density_rms 0.054
_refine_ls_extinction_method none
_refine_ls_goodness_of_fit_ref 1.079
_refine_ls_hydrogen_treatment constr
_refine_ls_matrix_type full
_refine_ls_number_parameters 239
_refine_ls_number_reflns 3296
_refine_ls_number_restraints 0
_refine_ls_restrained_S_all 1.079
_refine_ls_R_factor_all 0.0752
_refine_ls_R_factor_gt 0.0509
_refine_ls_shift/su_max 0.000
_refine_ls_shift/su_mean 0.000
_refine_ls_structure_factor_coef Fsqd
_refine_ls_weighting_details 'calc w=1/[\s^2^(Fo^2^)+(0.0606P)^2^+0.4295P] where P=(Fo^2^+2Fc^2^)/3'
_refine_ls_weighting_scheme calc
_refine_ls_wR_factor_gt 0.1148
_refine_ls_wR_factor_ref 0.1421
_reflns_number_gt 2342
_reflns_number_total 3296
_reflns_threshold_expression >2sigma(I)
_cod_data_source_file ol101264r_si_002.cif
_cod_data_source_block 2
_cod_depositor_comments
;
The following automatic conversions were performed:

'_symmetry_cell_setting' value 'Monoclinic' changed to 'monoclinic'
according to /home/saulius/struct/CIF-dictionaries/cif_core.dic
dictionary named 'cif_core.dic' version 2.4.2 from 2011-04-26.

Automatic conversion script
Id: cif_fix_values 1715 2011-07-08 13:25:40Z adriana 
;
_cod_original_sg_symbol_Hall '-p 2yab'
_cod_original_sg_symbol_H-M 'P 21/a'
_cod_database_code 1503087

loop_
_symmetry_equiv_pos_as_xyz
'x, y, z'
'x+1/2, -y+1/2, z'
'-x, -y, -z'
'-x-1/2, y-1/2, -z'

loop_
_atom_site_label
_atom_site_type_symbol
_atom_site_fract_x
_atom_site_fract_y
_atom_site_fract_z
_atom_site_U_iso_or_equiv
_atom_site_adp_type
_atom_site_occupancy
_atom_site_symmetry_multiplicity
_atom_site_calc_flag
_atom_site_refinement_flags
O1 O 0.12403(15) 0.60629(10) 0.40320(13) 0.0378(4) Uani 1 1 d .
O2 O 0.27404(14) 0.70139(10) 0.00885(12) 0.0356(4) Uani 1 1 d .
C1 C 0.2089(2) 0.65488(13) 0.23655(16) 0.0247(5) Uani 1 1 d .
H1 H 0.2763 0.6321 0.1891 0.030 Uiso 1 1 calc R
C2 C 0.0760(2) 0.65276(13) 0.16833(17) 0.0271(5) Uani 1 1 d .
H2 H 0.0081 0.6660 0.2202 0.033 Uiso 1 1 calc R
C3 C 0.0661(2) 0.72398(13) 0.07807(16) 0.0270(5) Uani 1 1 d .
H3 H -0.0258 0.7237 0.0432 0.032 Uiso 1 1 calc R
C4 C 0.0922(2) 0.81526(13) 0.12943(17) 0.0275(5) Uani 1 1 d .
H4 H 0.0106 0.8313 0.1638 0.033 Uiso 1 1 calc R
C5 C 0.2011(2) 0.81824(13) 0.22390(17) 0.0270(5) Uani 1 1 d .
C6 C 0.2498(2) 0.74618(13) 0.27587(16) 0.0264(5) Uani 1 1 d .
C11 C 0.2031(2) 0.59314(13) 0.33577(18) 0.0274(5) Uani 1 1 d .
C12 C 0.0462(2) 0.56178(14) 0.12004(19) 0.0350(6) Uani 1 1 d .
H12A H 0.0408 0.5197 0.1806 0.052 Uiso 1 1 calc R
H12B H 0.1158 0.5442 0.0744 0.052 Uiso 1 1 calc R
H12C H -0.0373 0.5632 0.0742 0.052 Uiso 1 1 calc R
C13 C 0.2939(2) 0.51603(13) 0.35043(17) 0.0262(5) Uani 1 1 d .
C14 C 0.2997(2) 0.47128(14) 0.45137(18) 0.0323(5) Uani 1 1 d .
H14 H 0.2480 0.4907 0.5078 0.039 Uiso 1 1 calc R
C15 C 0.3797(2) 0.39910(14) 0.47021(19) 0.0364(6) Uani 1 1 d .
H15 H 0.3830 0.3693 0.5393 0.044 Uiso 1 1 calc R
C16 C 0.4550(2) 0.37029(15) 0.3879(2) 0.0376(6) Uani 1 1 d .
H16 H 0.5106 0.3210 0.4009 0.045 Uiso 1 1 calc R
C17 C 0.4495(2) 0.41321(15) 0.2870(2) 0.0375(6) Uani 1 1 d .
H17 H 0.5002 0.3928 0.2303 0.045 Uiso 1 1 calc R
C18 C 0.3700(2) 0.48608(14) 0.26850(19) 0.0331(5) Uani 1 1 d .
H18 H 0.3674 0.5158 0.1994 0.040 Uiso 1 1 calc R
C21 C 0.15432(19) 0.70250(13) -0.01205(17) 0.0252(5) Uani 1 1 d .
C22 C 0.1065(3) 0.88388(15) 0.03874(19) 0.0440(7) Uani 1 1 d .
H22A H 0.1025 0.9427 0.0707 0.066 Uiso 1 1 calc R
H22B H 0.0356 0.8768 -0.0202 0.066 Uiso 1 1 calc R
H22C H 0.1907 0.8760 0.0078 0.066 Uiso 1 1 calc R
C23 C 0.0989(2) 0.68023(13) -0.12774(17) 0.0255(5) Uani 1 1 d .
C24 C -0.0335(2) 0.68641(13) -0.16359(17) 0.0285(5) Uani 1 1 d .
H24 H -0.0938 0.7061 -0.1139 0.034 Uiso 1 1 calc R
C25 C -0.0778(2) 0.66384(14) -0.27177(17) 0.0323(5) Uani 1 1 d .
H25 H -0.1682 0.6677 -0.2953 0.039 Uiso 1 1 calc R
C26 C 0.0088(2) 0.63586(14) -0.34521(18) 0.0329(6) Uani 1 1 d .
H26 H -0.0221 0.6203 -0.4189 0.040 Uiso 1 1 calc R
C27 C 0.1410(2) 0.63044(15) -0.31127(18) 0.0361(6) Uani 1 1 d .
H27 H 0.2011 0.6119 -0.3618 0.043 Uiso 1 1 calc R
C28 C 0.1851(2) 0.65223(14) -0.20318(18) 0.0324(5) Uani 1 1 d .
H28 H 0.2756 0.6480 -0.1801 0.039 Uiso 1 1 calc R
C31 C 0.2405(2) 0.90997(14) 0.25963(19) 0.0361(6) Uani 1 1 d .
H31A H 0.1627 0.9432 0.2755 0.054 Uiso 1 1 calc R
H31B H 0.2828 0.9389 0.2001 0.054 Uiso 1 1 calc R
H31C H 0.3015 0.9073 0.3265 0.054 Uiso 1 1 calc R
C32 C 0.3543(2) 0.74687(15) 0.37264(17) 0.0351(6) Uani 1 1 d .
H32A H 0.4201 0.7022 0.3608 0.053 Uiso 1 1 calc R
H32B H 0.3143 0.7342 0.4414 0.053 Uiso 1 1 calc R
H32C H 0.3959 0.8046 0.3781 0.053 Uiso 1 1 calc R

loop_
_atom_site_aniso_label
_atom_site_aniso_U_11
_atom_site_aniso_U_22
_atom_site_aniso_U_33
_atom_site_aniso_U_23
_atom_site_aniso_U_13
_atom_site_aniso_U_12
O1 0.0394(10) 0.0415(10) 0.0341(9) 0.0073(7) 0.0114(8) 0.0110(7)
O2 0.0263(9) 0.0496(10) 0.0303(9) -0.0007(7) -0.0006(7) -0.0016(7)
C1 0.0252(11) 0.0256(11) 0.0233(11) 0.0002(8) 0.0018(9) 0.0020(8)
C2 0.0238(11) 0.0303(11) 0.0271(11) -0.0016(9) 0.0017(9) 0.0001(9)
C3 0.0226(11) 0.0348(12) 0.0229(11) -0.0002(9) -0.0018(9) 0.0020(9)
C4 0.0303(12) 0.0270(11) 0.0249(11) -0.0001(9) 0.0012(9) 0.0051(9)
C5 0.0303(12) 0.0281(11) 0.0225(11) -0.0026(9) 0.0024(9) -0.0013(9)
C6 0.0260(12) 0.0296(11) 0.0234(11) -0.0003(9) 0.0010(9) -0.0020(9)
C11 0.0266(12) 0.0285(12) 0.0269(12) -0.0017(9) 0.0009(10) 0.0015(9)
C12 0.0357(13) 0.0343(13) 0.0342(13) -0.0044(10) -0.0008(10) -0.0079(10)
C13 0.0242(11) 0.0245(11) 0.0295(12) -0.0025(9) -0.0003(9) -0.0001(9)
C14 0.0361(13) 0.0297(12) 0.0304(12) -0.0021(10) -0.0002(10) 0.0026(10)
C15 0.0432(14) 0.0348(13) 0.0296(13) 0.0031(10) -0.0053(11) 0.0072(11)
C16 0.0358(14) 0.0314(12) 0.0432(15) -0.0014(11) -0.0099(11) 0.0071(10)
C17 0.0349(13) 0.0366(13) 0.0414(14) -0.0044(11) 0.0055(11) 0.0088(10)
C18 0.0367(13) 0.0303(12) 0.0323(13) 0.0013(10) 0.0028(10) 0.0042(10)
C21 0.0201(11) 0.0262(11) 0.0289(11) 0.0019(9) -0.0006(9) -0.0001(8)
C22 0.0597(17) 0.0346(13) 0.0358(14) 0.0068(11) -0.0066(12) 0.0025(12)
C23 0.0282(12) 0.0226(11) 0.0254(11) 0.0012(9) -0.0001(9) -0.0016(9)
C24 0.0288(12) 0.0282(11) 0.0280(12) -0.0002(9) 0.0001(10) -0.0008(9)
C25 0.0333(13) 0.0349(12) 0.0273(12) 0.0023(10) -0.0050(10) -0.0040(10)
C26 0.0433(14) 0.0318(12) 0.0227(11) -0.0013(9) -0.0024(10) -0.0038(10)
C27 0.0443(15) 0.0368(13) 0.0278(12) -0.0061(10) 0.0065(11) 0.0029(11)
C28 0.0306(13) 0.0321(12) 0.0339(13) -0.0020(10) -0.0004(10) 0.0007(9)
C31 0.0412(14) 0.0305(12) 0.0361(13) -0.0044(10) 0.0013(11) -0.0009(10)
C32 0.0340(13) 0.0401(13) 0.0297(12) 0.0003(10) -0.0058(10) -0.0025(10)

loop_
_atom_type_symbol
_atom_type_description
_atom_type_scat_dispersion_real
_atom_type_scat_dispersion_imag
_atom_type_scat_source
C C 0.0181 0.0091 'International Tables Vol C Tables 4.2.6.8 and 6.1.1.4'
H H 0.0000 0.0000 'International Tables Vol C Tables 4.2.6.8 and 6.1.1.4'
O O 0.0492 0.0322 'International Tables Vol C Tables 4.2.6.8 and 6.1.1.4'

loop_
_geom_angle_atom_site_label_1
_geom_angle_atom_site_label_2
_geom_angle_atom_site_label_3
_geom_angle
C6 C1 C2 113.35(16)
C6 C1 C11 110.35(16)
C2 C1 C11 108.32(16)
C6 C1 H1 108.2
C2 C1 H1 108.2
C11 C1 H1 108.2
C12 C2 C1 111.39(17)
C12 C2 C3 111.88(17)
C1 C2 C3 111.56(16)
C12 C2 H2 107.2
C1 C2 H2 107.2
C3 C2 H2 107.2
C21 C3 C2 110.61(17)
C21 C3 C4 113.11(17)
C2 C3 C4 110.79(16)
C21 C3 H3 107.3
C2 C3 H3 107.3
C4 C3 H3 107.3
C5 C4 C22 113.88(18)
C5 C4 C3 114.76(16)
C22 C4 C3 110.71(17)
C5 C4 H4 105.5
C22 C4 H4 105.5
C3 C4 H4 105.5
C6 C5 C31 123.13(18)
C6 C5 C4 122.98(18)
C31 C5 C4 113.69(17)
C5 C6 C32 124.42(19)
C5 C6 C1 121.59(17)
C32 C6 C1 113.88(17)
O1 C11 C13 119.62(19)
O1 C11 C1 119.89(18)
C13 C11 C1 120.49(19)
C2 C12 H12A 109.5
C2 C12 H12B 109.5
H12A C12 H12B 109.5
C2 C12 H12C 109.5
H12A C12 H12C 109.5
H12B C12 H12C 109.5
C18 C13 C14 118.62(19)
C18 C13 C11 123.70(19)
C14 C13 C11 117.66(19)
C15 C14 C13 120.9(2)
C15 C14 H14 119.6
C13 C14 H14 119.6
C14 C15 C16 119.8(2)
C14 C15 H15 120.1
C16 C15 H15 120.1
C17 C16 C15 120.2(2)
C17 C16 H16 119.9
C15 C16 H16 119.9
C16 C17 C18 120.0(2)
C16 C17 H17 120.0
C18 C17 H17 120.0
C17 C18 C13 120.5(2)
C17 C18 H18 119.7
C13 C18 H18 119.7
O2 C21 C23 118.48(19)
O2 C21 C3 120.32(18)
C23 C21 C3 121.19(17)
C4 C22 H22A 109.5
C4 C22 H22B 109.5
H22A C22 H22B 109.5
C4 C22 H22C 109.5
H22A C22 H22C 109.5
H22B C22 H22C 109.5
C24 C23 C28 118.44(19)
C24 C23 C21 123.62(19)
C28 C23 C21 117.94(18)
C25 C24 C23 120.3(2)
C25 C24 H24 119.8
C23 C24 H24 119.8
C26 C25 C24 120.5(2)
C26 C25 H25 119.8
C24 C25 H25 119.8
C25 C26 C27 119.9(2)
C25 C26 H26 120.0
C27 C26 H26 120.0
C28 C27 C26 119.7(2)
C28 C27 H27 120.2
C26 C27 H27 120.2
C27 C28 C23 121.2(2)
C27 C28 H28 119.4
C23 C28 H28 119.4
C5 C31 H31A 109.5
C5 C31 H31B 109.5
H31A C31 H31B 109.5
C5 C31 H31C 109.5
H31A C31 H31C 109.5
H31B C31 H31C 109.5
C6 C32 H32A 109.5
C6 C32 H32B 109.5
H32A C32 H32B 109.5
C6 C32 H32C 109.5
H32A C32 H32C 109.5
H32B C32 H32C 109.5

loop_
_geom_bond_atom_site_label_1
_geom_bond_atom_site_label_2
_geom_bond_distance
O1 C11 1.219(2)
O2 C21 1.235(2)
C1 C6 1.520(3)
C1 C2 1.533(3)
C1 C11 1.532(3)
C1 H1 1.0000
C2 C12 1.528(3)
C2 C3 1.539(3)
C2 H2 1.0000
C3 C21 1.515(3)
C3 C4 1.540(3)
C3 H3 1.0000
C4 C5 1.529(3)
C4 C22 1.534(3)
C4 H4 1.0000
C5 C6 1.342(3)
C5 C31 1.511(3)
C6 C32 1.518(3)
C11 C13 1.504(3)
C12 H12A 0.9800
C12 H12B 0.9800
C12 H12C 0.9800
C13 C18 1.393(3)
C13 C14 1.397(3)
C14 C15 1.382(3)
C14 H14 0.9500
C15 C16 1.387(3)
C15 H15 0.9500
C16 C17 1.383(3)
C16 H16 0.9500
C17 C18 1.387(3)
C17 H17 0.9500
C18 H18 0.9500
C21 C23 1.504(3)
C22 H22A 0.9800
C22 H22B 0.9800
C22 H22C 0.9800
C23 C24 1.395(3)
C23 C28 1.395(3)
C24 C25 1.391(3)
C24 H24 0.9500
C25 C26 1.380(3)
C25 H25 0.9500
C26 C27 1.387(3)
C26 H26 0.9500
C27 C28 1.387(3)
C27 H27 0.9500
C28 H28 0.9500
C31 H31A 0.9800
C31 H31B 0.9800
C31 H31C 0.9800
C32 H32A 0.9800
C32 H32B 0.9800
C32 H32C 0.9800

loop_
_geom_torsion_atom_site_label_1
_geom_torsion_atom_site_label_2
_geom_torsion_atom_site_label_3
_geom_torsion_atom_site_label_4
_geom_torsion
C6 C1 C2 C12 173.71(18)
C11 C1 C2 C12 -63.5(2)
C6 C1 C2 C3 47.9(2)
C11 C1 C2 C3 170.72(17)
C12 C2 C3 C21 -55.6(2)
C1 C2 C3 C21 69.9(2)
C12 C2 C3 C4 178.14(17)
C1 C2 C3 C4 -56.3(2)
C21 C3 C4 C5 -85.6(2)
C2 C3 C4 C5 39.3(2)
C21 C3 C4 C22 45.1(2)
C2 C3 C4 C22 169.90(18)
C22 C4 C5 C6 -143.9(2)
C3 C4 C5 C6 -14.8(3)
C22 C4 C5 C31 41.1(3)
C3 C4 C5 C31 170.12(18)
C31 C5 C6 C32 -3.1(4)
C4 C5 C6 C32 -177.67(19)
C31 C5 C6 C1 -179.2(2)
C4 C5 C6 C1 6.2(3)
C2 C1 C6 C5 -22.9(3)
C11 C1 C6 C5 -144.6(2)
C2 C1 C6 C32 160.57(18)
C11 C1 C6 C32 38.9(2)
C6 C1 C11 O1 64.3(2)
C2 C1 C11 O1 -60.3(2)
C6 C1 C11 C13 -115.9(2)
C2 C1 C11 C13 119.44(19)
O1 C11 C13 C18 167.6(2)
C1 C11 C13 C18 -12.1(3)
O1 C11 C13 C14 -11.1(3)
C1 C11 C13 C14 169.18(18)
C18 C13 C14 C15 0.4(3)
C11 C13 C14 C15 179.13(19)
C13 C14 C15 C16 -0.2(3)
C14 C15 C16 C17 -0.5(3)
C15 C16 C17 C18 1.0(3)
C16 C17 C18 C13 -0.8(3)
C14 C13 C18 C17 0.1(3)
C11 C13 C18 C17 -178.5(2)
C2 C3 C21 O2 -65.5(2)
C4 C3 C21 O2 59.5(2)
C2 C3 C21 C23 113.17(19)
C4 C3 C21 C23 -121.88(19)
O2 C21 C23 C24 -174.41(19)
C3 C21 C23 C24 6.9(3)
O2 C21 C23 C28 5.3(3)
C3 C21 C23 C28 -173.37(18)
C28 C23 C24 C25 0.9(3)
C21 C23 C24 C25 -179.39(18)
C23 C24 C25 C26 -0.6(3)
C24 C25 C26 C27 -0.2(3)
C25 C26 C27 C28 0.8(3)
C26 C27 C28 C23 -0.5(3)
C24 C23 C28 C27 -0.4(3)
C21 C23 C28 C27 179.91(19)
